data_2209185
loop_
_publ_author_name
'Zhang, Hua-Wei'
'Hu, Sha'
'Zhang, Li-Na'
'Fang, Rui-Qin'

_publ_section_title
;
 Aqua[<i>N</i>-(2-oxidophenylmethylimino)-3-azapentane-1,5-diamine]cobalt(II)
 chloride
;
_journal_coeditor_code HB2047
_journal_issue 6
_journal_name_full 'Acta Crystallographica Section E'
_journal_page_first m1275
_journal_page_last m1277
_journal_paper_doi 10.1107/S1600536806016874
_journal_volume 62
_journal_year 2006
_chemical_formula_iupac '[Co (C11 H16 N3 O) (H2 O)] Cl'
_chemical_formula_moiety 'C11 H18 Co N3 O2 +, Cl -'
_chemical_formula_sum 'C11 H18 Cl Co N3 O2'
_chemical_formula_weight 318.66
_chemical_name_systematic
;
Aqua[N^1^-(2-oxidophenylmethylimino)-3-azapentane-1,5-diamine]cobalt(II)
chloride
;
_space_group_IT_number 14
_symmetry_cell_setting monoclinic
_symmetry_space_group_name_Hall '-P 2ybc'
_symmetry_space_group_name_H-M 'P 1 21/c 1'
_atom_sites_solution_hydrogens geom
_atom_sites_solution_primary direct
_atom_sites_solution_secondary difmap
_audit_creation_method SHELXL-97
_cell_angle_alpha 90.00
_cell_angle_beta 101.870(10)
_cell_angle_gamma 90.00
_cell_formula_units_Z 4
_cell_length_a 9.047(4)
_cell_length_b 13.633(5)
_cell_length_c 10.754(5)
_cell_measurement_reflns_used 1120
_cell_measurement_temperature 293(2)
_cell_measurement_theta_max 26.10
_cell_measurement_theta_min 2.82
_cell_volume 1298.0(10)
_computing_cell_refinement 'SAINT (Bruker, 2001)'
_computing_data_collection 'SMART (Bruker, 2001)'
_computing_data_reduction SAINT
_computing_molecular_graphics 'SHELXTL (Bruker, 2001)'
_computing_publication_material SHELXTL
_computing_structure_refinement 'SHELXL97 (Sheldrick, 1997)'
_computing_structure_solution 'SHELXS97 (Sheldrick, 1997)'
_diffrn_ambient_temperature 293(2)
_diffrn_measured_fraction_theta_full 0.996
_diffrn_measured_fraction_theta_max 0.996
_diffrn_measurement_device_type 'Bruker SMART CCD'
_diffrn_measurement_method '\f and \w'
_diffrn_radiation_monochromator graphite
_diffrn_radiation_source 'fine-focus sealed tube'
_diffrn_radiation_type MoK\a
_diffrn_radiation_wavelength 0.71073
_diffrn_reflns_av_R_equivalents 0.0266
_diffrn_reflns_av_sigmaI/netI 0.0281
_diffrn_reflns_limit_h_max 11
_diffrn_reflns_limit_h_min 0
_diffrn_reflns_limit_k_max 17
_diffrn_reflns_limit_k_min 0
_diffrn_reflns_limit_l_max 13
_diffrn_reflns_limit_l_min -13
_diffrn_reflns_number 2993
_diffrn_reflns_theta_full 26.99
_diffrn_reflns_theta_max 26.99
_diffrn_reflns_theta_min 2.30
_diffrn_standards_decay_% 0
_diffrn_standards_interval_count 0
_diffrn_standards_interval_time 0
_diffrn_standards_number 0
_exptl_absorpt_coefficient_mu 1.525
_exptl_absorpt_correction_T_max 0.750
_exptl_absorpt_correction_T_min 0.675
_exptl_absorpt_correction_type multi-scan
_exptl_absorpt_process_details '(SADABS; Bruker, 2001)'
_exptl_crystal_colour red
_exptl_crystal_density_diffrn 1.631
_exptl_crystal_density_method 'not measured'
_exptl_crystal_description block
_exptl_crystal_F_000 660
_exptl_crystal_size_max 0.28
_exptl_crystal_size_mid 0.25
_exptl_crystal_size_min 0.20
_refine_diff_density_max 0.458
_refine_diff_density_min -0.403
_refine_ls_extinction_coef 0.0105(12)
_refine_ls_extinction_expression Fc^*^=kFc[1+0.001xFc^2^\l^3^/sin(2\q)]^-1/4^
_refine_ls_extinction_method SHELXL97
_refine_ls_goodness_of_fit_ref 1.076
_refine_ls_hydrogen_treatment constr
_refine_ls_matrix_type full
_refine_ls_number_parameters 164
_refine_ls_number_reflns 2820
_refine_ls_number_restraints 0
_refine_ls_restrained_S_all 1.076
_refine_ls_R_factor_all 0.0582
_refine_ls_R_factor_gt 0.0420
_refine_ls_shift/su_max 0.000
_refine_ls_shift/su_mean 0.000
_refine_ls_structure_factor_coef Fsqd
_refine_ls_weighting_details 'calc w=1/[\s^2^(Fo^2^)+(0.0306P)^2^+2.5584P] where P=(Fo^2^+2Fc^2^)/3'
_refine_ls_weighting_scheme calc
_refine_ls_wR_factor_gt 0.0943
_refine_ls_wR_factor_ref 0.1034
_reflns_number_gt 2276
_reflns_number_total 2820
_reflns_threshold_expression I>2\s(I)
_cod_data_source_file hb2047.cif
_cod_data_source_block I
_cod_original_sg_symbol_H-M 'P 21/c'
_cod_database_code 2209185
_cod_database_fobs_code 2209185

loop_
_symmetry_equiv_pos_as_xyz
'x, y, z'
'-x, y+1/2, -z+1/2'
'-x, -y, -z'
'x, -y-1/2, z-1/2'

loop_
_atom_site_type_symbol
_atom_site_label
_atom_site_fract_x
_atom_site_fract_y
_atom_site_fract_z
_atom_site_U_iso_or_equiv
_atom_site_adp_type
_atom_site_calc_flag
_atom_site_refinement_flags
_atom_site_occupancy
Co Co1 0.17061(5) 0.41927(3) 0.16060(4) 0.03097(16) Uani d . 1
Cl Cl1 0.19809(13) 0.66841(8) 0.40227(10) 0.0565(3) Uani d . 1
O O1W 0.1382(3) 0.58511(19) 0.1265(2) 0.0449(6) Uani d . 1
H H1WA 0.0265 0.5989 0.1007 0.050 Uiso d R 1
H H1WB 0.1636 0.6194 0.2005 0.050 Uiso d R 1
O O1 0.1511(3) 0.3910(2) -0.0150(2) 0.0501(7) Uani d . 1
N N1 0.3876(3) 0.4151(2) 0.1925(3) 0.0399(7) Uani d . 1
N N2 0.1977(4) 0.4345(2) 0.3483(3) 0.0435(7) Uani d . 1
H H2N 0.1848 0.4987 0.3632 0.050 Uiso d R 1
N N3 -0.0454(4) 0.3893(2) 0.1652(3) 0.0458(8) Uani d . 1
H H3NA -0.0698 0.3212 0.1385 0.050 Uiso d R 1
H H3NB -0.0994 0.4284 0.1022 0.050 Uiso d R 1
C C1 0.2599(4) 0.3710(3) -0.0759(3) 0.0366(8) Uani d . 1
C C2 0.2201(4) 0.3469(3) -0.2048(3) 0.0424(8) Uani d . 1
H H2A 0.1150 0.3460 -0.2450 0.080 Uiso d R 1
C C3 0.3264(5) 0.3239(3) -0.2730(4) 0.0483(9) Uani d . 1
H H3A 0.2952 0.3075 -0.3613 0.080 Uiso d R 1
C C4 0.4782(5) 0.3246(3) -0.2173(4) 0.0531(10) Uani d . 1
H H4A 0.5531 0.3076 -0.2651 0.080 Uiso d R 1
C C5 0.5199(5) 0.3485(3) -0.0908(4) 0.0485(9) Uani d . 1
H H5A 0.6251 0.3500 -0.0512 0.080 Uiso d R 1
C C6 0.4132(4) 0.3716(3) -0.0183(3) 0.0383(8) Uani d . 1
C C7 0.4693(4) 0.3939(3) 0.1136(3) 0.0431(9) Uani d . 1
H H7A 0.5768 0.3941 0.1439 0.080 Uiso d R 1
C C8 0.4557(5) 0.4371(3) 0.3247(3) 0.0514(10) Uani d . 1
H H8A 0.4718 0.5064 0.3361 0.080 Uiso d R 1
H H8B 0.5514 0.4044 0.3476 0.080 Uiso d R 1
C C9 0.3499(4) 0.4006(3) 0.4059(3) 0.0468(9) Uani d . 1
H H9A 0.3521 0.3303 0.4091 0.080 Uiso d R 1
H H9B 0.3798 0.4253 0.4909 0.080 Uiso d R 1
C C10 0.0724(5) 0.3843(3) 0.3890(4) 0.0500(10) Uani d . 1
H H10A 0.0645 0.4058 0.4724 0.080 Uiso d R 1
H H10B 0.0895 0.3148 0.3917 0.080 Uiso d R 1
C C11 -0.0697(5) 0.4068(3) 0.2953(4) 0.0543(10) Uani d . 1
H H11A -0.1512 0.3667 0.3112 0.080 Uiso d R 1
H H11B -0.0962 0.4744 0.3029 0.080 Uiso d R 1

loop_
_atom_site_aniso_label
_atom_site_aniso_U_11
_atom_site_aniso_U_22
_atom_site_aniso_U_33
_atom_site_aniso_U_12
_atom_site_aniso_U_13
_atom_site_aniso_U_23
Co1 0.0338(2) 0.0377(3) 0.0203(2) -0.0006(2) 0.00306(15) -0.00188(18)
Cl1 0.0679(7) 0.0504(6) 0.0501(6) 0.0023(5) 0.0096(5) -0.0099(5)
O1W 0.0427(14) 0.0482(15) 0.0422(14) 0.0040(12) 0.0054(11) 0.0018(12)
O1 0.0387(14) 0.079(2) 0.0318(13) 0.0074(13) 0.0041(10) -0.0124(13)
N1 0.0435(16) 0.0421(16) 0.0308(14) -0.0061(14) -0.0001(12) 0.0003(13)
N2 0.062(2) 0.0367(17) 0.0318(15) -0.0004(14) 0.0096(14) -0.0015(12)
N3 0.0491(18) 0.0518(19) 0.0371(16) 0.0002(15) 0.0103(14) 0.0010(14)
C1 0.0431(19) 0.0363(18) 0.0303(17) 0.0027(15) 0.0074(14) 0.0020(14)
C2 0.053(2) 0.041(2) 0.0329(18) 0.0031(17) 0.0078(16) 0.0023(15)
C3 0.071(3) 0.041(2) 0.0359(19) 0.0050(19) 0.0189(19) 0.0041(16)
C4 0.062(3) 0.054(2) 0.051(2) -0.004(2) 0.028(2) 0.0013(19)
C5 0.045(2) 0.052(2) 0.052(2) -0.0036(18) 0.0197(18) 0.0036(19)
C6 0.0415(19) 0.0369(19) 0.0365(18) -0.0034(15) 0.0083(15) 0.0025(15)
C7 0.0404(19) 0.045(2) 0.042(2) -0.0027(16) 0.0035(16) 0.0053(16)
C8 0.055(2) 0.060(3) 0.0333(18) -0.016(2) -0.0045(17) -0.0018(17)
C9 0.060(2) 0.049(2) 0.0274(17) -0.0041(18) -0.0014(16) -0.0018(16)
C10 0.065(3) 0.052(2) 0.0364(19) 0.005(2) 0.0184(18) 0.0034(17)
C11 0.059(2) 0.063(3) 0.045(2) 0.012(2) 0.0189(19) 0.004(2)

loop_
_atom_type_symbol
_atom_type_description
_atom_type_scat_dispersion_real
_atom_type_scat_dispersion_imag
_atom_type_scat_source
C C 0.0033 0.0016 'International Tables Vol C Tables 4.2.6.8 and 6.1.1.4'
H H 0.0000 0.0000 'International Tables Vol C Tables 4.2.6.8 and 6.1.1.4'
N N 0.0061 0.0033 'International Tables Vol C Tables 4.2.6.8 and 6.1.1.4'
O O 0.0106 0.0060 'International Tables Vol C Tables 4.2.6.8 and 6.1.1.4'
Cl Cl 0.1484 0.1585 'International Tables Vol C Tables 4.2.6.8 and 6.1.1.4'
Co Co 0.3494 0.9721 'International Tables Vol C Tables 4.2.6.8 and 6.1.1.4'

loop_
_geom_angle_atom_site_label_1
_geom_angle_atom_site_label_2
_geom_angle_atom_site_label_3
_geom_angle
O1 Co1 N1 93.10(11)
O1 Co1 N2 174.08(13)
N1 Co1 N2 85.08(13)
O1 Co1 N3 95.24(12)
N1 Co1 N3 162.35(13)
N2 Co1 N3 85.05(13)
O1 Co1 O1W 93.32(11)
N1 Co1 O1W 98.61(11)
N2 Co1 O1W 92.52(11)
N3 Co1 O1W 96.41(12)
Co1 O1W H1WA 108.3
Co1 O1W H1WB 111.3
H1WA O1W H1WB 101.7
C1 O1 Co1 127.6(2)
C7 N1 C8 120.7(3)
C7 N1 Co1 127.0(3)
C8 N1 Co1 112.2(2)
C9 N2 C10 116.4(3)
C9 N2 Co1 107.7(2)
C10 N2 Co1 108.2(2)
C9 N2 H2N 112.1
C10 N2 H2N 105.3
Co1 N2 H2N 106.7
C11 N3 Co1 109.0(2)
C11 N3 H3NA 111.1
Co1 N3 H3NA 110.3
C11 N3 H3NB 116.3
Co1 N3 H3NB 103.6
H3NA N3 H3NB 106.2
O1 C1 C2 118.4(3)
O1 C1 C6 123.5(3)
C2 C1 C6 118.1(3)
C3 C2 C1 121.4(4)
C3 C2 H2A 120.0
C1 C2 H2A 118.6
C2 C3 C4 121.0(4)
C2 C3 H3A 119.3
C4 C3 H3A 119.6
C5 C4 C3 118.5(4)
C5 C4 H4A 120.5
C3 C4 H4A 121.0
C4 C5 C6 121.8(4)
C4 C5 H5A 119.3
C6 C5 H5A 118.9
C5 C6 C1 119.2(3)
C5 C6 C7 117.1(3)
C1 C6 C7 123.7(3)
N1 C7 C6 124.9(3)
N1 C7 H7A 117.5
C6 C7 H7A 117.5
N1 C8 C9 107.8(3)
N1 C8 H8A 110.5
C9 C8 H8A 110.4
N1 C8 H8B 109.4
C9 C8 H8B 110.1
H8A C8 H8B 108.6
N2 C9 C8 107.8(3)
N2 C9 H9A 110.0
C8 C9 H9A 109.9
N2 C9 H9B 110.4
C8 C9 H9B 110.4
H9A C9 H9B 108.4
N2 C10 C11 108.3(3)
N2 C10 H10A 110.3
C11 C10 H10A 110.4
N2 C10 H10B 109.9
C11 C10 H10B 109.5
H10A C10 H10B 108.4
N3 C11 C10 109.3(3)
N3 C11 H11A 110.2
C10 C11 H11A 110.5
N3 C11 H11B 108.8
C10 C11 H11B 109.6
H11A C11 H11B 108.4

loop_
_geom_bond_atom_site_label_1
_geom_bond_atom_site_label_2
_geom_bond_distance
_geom_bond_publ_flag
Co1 O1 1.900(3) y
Co1 N1 1.923(3) y
Co1 N2 1.994(3) y
Co1 N3 2.007(3) y
Co1 O1W 2.300(3) y
O1W H1WA 1.0092 ?
O1W H1WB 0.9107 ?
O1 C1 1.318(4) ?
N1 C7 1.267(5) ?
N1 C8 1.459(4) ?
N2 C9 1.464(5) ?
N2 C10 1.466(5) ?
N2 H2N 0.9017 ?
N3 C11 1.480(5) ?
N3 H3NA 0.9826 ?
N3 H3NB 0.9200 ?
C1 C2 1.398(5) ?
C1 C6 1.398(5) ?
C2 C3 1.360(5) ?
C2 H2A 0.9600 ?
C3 C4 1.381(6) ?
C3 H3A 0.9599 ?
C4 C5 1.373(6) ?
C4 H4A 0.9600 ?
C5 C6 1.396(5) ?
C5 H5A 0.9600 ?
C6 C7 1.437(5) ?
C7 H7A 0.9600 ?
C8 C9 1.506(5) ?
C8 H8A 0.9600 ?
C8 H8B 0.9600 ?
C9 H9A 0.9601 ?
C9 H9B 0.9600 ?
C10 C11 1.493(6) ?
C10 H10A 0.9600 ?
C10 H10B 0.9600 ?
C11 H11A 0.9600 ?
C11 H11B 0.9600 ?

loop_
_geom_hbond_atom_site_label_D
_geom_hbond_atom_site_label_H
_geom_hbond_atom_site_label_A
_geom_hbond_site_symmetry_A
_geom_hbond_distance_DH
_geom_hbond_distance_HA
_geom_hbond_distance_DA
_geom_hbond_angle_DHA
N3 H3NB O1W 3_565 0.92 2.42 3.096(4) 130
N3 H3NA Cl1 2_545 0.98 2.38 3.330(4) 162
N2 H2N Cl1 . 0.90 2.35 3.241(3) 170
O1W H1WB Cl1 . 0.91 2.23 3.117(3) 165
O1W H1WA O1 3_565 1.01 1.69 2.665(4) 163
